data_1523037
loop_
_publ_author_name
'Venturini, G.'
'Malaman, B.'
'Roques, B.'

_publ_section_title
;
 Evolution des coordinations dans les structures d'isotypes de U2 Co3 Si5:
 R2 T3 X5 (R= La, Y; T= Ru, Rh, Ir; X= Si, Ge, Sn)
;
_journal_name_full 'Journal of the Less-Common Metals'
_journal_page_first 51
_journal_page_last 66
_journal_volume 152
_journal_year 1989
_chemical_formula_sum 'La2 Rh3 Sn5'
_space_group_IT_number 72
_symmetry_space_group_name_Hall '-I 2 2c'
_symmetry_space_group_name_H-M 'I b a m'
_cell_angle_alpha 90
_cell_angle_beta 90
_cell_angle_gamma 90
_cell_formula_units_Z 4
_cell_length_a 10.764
_cell_length_b 12.912
_cell_length_c 6.365
_cell_volume 884.638
_citation_journal_id_ASTM JCOMAH
_cod_data_source_file Venturini_JCOMAH_1989_936.cif
_cod_data_source_block La2Rh3Sn5
_cod_database_code 1523037

loop_
_symmetry_equiv_pos_as_xyz
x,y,z
-x,-y,z
x,-y,-z+1/2
-x,y,-z+1/2
-x,-y,-z
x,y,-z
-x,y,z-1/2
x,-y,z-1/2
x+1/2,y+1/2,z+1/2
-x+1/2,-y+1/2,z+1/2
x+1/2,-y+1/2,-z+1
-x+1/2,y+1/2,-z+1
-x+1/2,-y+1/2,-z+1/2
x+1/2,y+1/2,-z+1/2
-x+1/2,y+1/2,z
x+1/2,-y+1/2,z

loop_
_atom_site_label
_atom_site_type_symbol
_atom_site_fract_x
_atom_site_fract_y
_atom_site_fract_z
_atom_site_occupancy
_atom_site_U_iso_or_equiv
Sn1 Sn 0 0 0.25 1 0.0
La1 La 0.2707 0.357 0 1 0.0
Sn2 Sn 0 0.2785 0.25 1 0.0
Rh2 Rh 0.1036 0.1411 0 1 0.0
Rh1 Rh 0.5 0 0.25 1 0.0
Sn3 Sn 0.3319 0.0877 0 1 0.0
